data_4082311
loop_
_publ_author_name
'Zhang, Long'
'Li, Hao'
'Weng, Lin-Hong'
'Jin, Guo-Xin'

_publ_section_title
;
 Isomers of Cyclometalated Macrocycles Constructed through Olefinic C--H
 Activation
;
_journal_issue 2
_journal_name_full Organometallics
_journal_page_first 587
_journal_paper_doi 10.1021/om4011559
_journal_volume 33
_journal_year 2014
_chemical_formula_sum 'C32 H38 Cl2 N2 Rh2'
_chemical_formula_weight 727.36
_chemical_name_systematic
; 
 ? 
;
_space_group_IT_number 2
_symmetry_cell_setting triclinic
_symmetry_space_group_name_Hall '-P 1'
_symmetry_space_group_name_H-M 'P -1'
_atom_sites_solution_hydrogens geom
_atom_sites_solution_primary direct
_atom_sites_solution_secondary difmap
_audit_creation_method SHELXL-97
_cell_angle_alpha 100.5780(10)
_cell_angle_beta 95.4880(10)
_cell_angle_gamma 106.7520(10)
_cell_formula_units_Z 2
_cell_length_a 8.5691(7)
_cell_length_b 11.5133(10)
_cell_length_c 16.3558(14)
_cell_measurement_reflns_used 6367
_cell_measurement_temperature 173(2)
_cell_measurement_theta_max 28.31
_cell_measurement_theta_min 2.51
_cell_volume 1499.9(2)
_computing_cell_refinement 'Bruker SAINT'
_computing_data_collection 'Bruker APEX2'
_computing_data_reduction 'Bruker SAINT'
_computing_molecular_graphics 'Bruker SHELXTL'
_computing_publication_material 'Bruker SHELXTL'
_computing_structure_refinement 'SHELXL-97 (Sheldrick, 1997)'
_computing_structure_solution 'SHELXS-97 (Sheldrick, 1990)'
_diffrn_ambient_temperature 173(2)
_diffrn_measured_fraction_theta_full 0.982
_diffrn_measured_fraction_theta_max 0.982
_diffrn_measurement_device_type 'Bruker APEX-II CCD'
_diffrn_measurement_method '\f and \w scans'
_diffrn_radiation_monochromator graphite
_diffrn_radiation_source 'fine-focus sealed tube'
_diffrn_radiation_type MoK\a
_diffrn_radiation_wavelength 0.71073
_diffrn_reflns_av_R_equivalents 0.0172
_diffrn_reflns_av_sigmaI/netI 0.0348
_diffrn_reflns_limit_h_max 10
_diffrn_reflns_limit_h_min -11
_diffrn_reflns_limit_k_max 15
_diffrn_reflns_limit_k_min -14
_diffrn_reflns_limit_l_max 21
_diffrn_reflns_limit_l_min -14
_diffrn_reflns_number 11502
_diffrn_reflns_theta_full 28.01
_diffrn_reflns_theta_max 28.01
_diffrn_reflns_theta_min 1.28
_diffrn_standards_decay_% 3.19
_exptl_absorpt_coefficient_mu 1.302
_exptl_absorpt_correction_T_max 0.9144
_exptl_absorpt_correction_T_min 0.5398
_exptl_absorpt_correction_type multi-scan
_exptl_absorpt_process_details sadabs
_exptl_crystal_colour red
_exptl_crystal_density_diffrn 1.611
_exptl_crystal_density_method 'not measured'
_exptl_crystal_description prism
_exptl_crystal_F_000 736
_exptl_crystal_size_max 0.54
_exptl_crystal_size_mid 0.11
_exptl_crystal_size_min 0.07
_refine_diff_density_max 1.140
_refine_diff_density_min -1.248
_refine_diff_density_rms 0.346
_refine_ls_extinction_method none
_refine_ls_goodness_of_fit_ref 1.162
_refine_ls_hydrogen_treatment constr
_refine_ls_matrix_type full
_refine_ls_number_parameters 353
_refine_ls_number_reflns 7123
_refine_ls_number_restraints 0
_refine_ls_restrained_S_all 1.162
_refine_ls_R_factor_all 0.0459
_refine_ls_R_factor_gt 0.0315
_refine_ls_shift/su_max 0.004
_refine_ls_shift/su_mean 0.000
_refine_ls_structure_factor_coef Fsqd
_refine_ls_weighting_details 'calc w=1/[\s^2^(Fo^2^)+(0.0989P)^2^+0.3046P] where P=(Fo^2^+2Fc^2^)/3'
_refine_ls_weighting_scheme calc
_refine_ls_wR_factor_gt 0.0933
_refine_ls_wR_factor_ref 0.1491
_reflns_number_gt 6034
_reflns_number_total 7123
_reflns_threshold_expression >2sigma(I)
_cod_data_source_file om4011559_si_001.cif
_cod_data_source_block Complex_1a
_cod_depositor_comments
;
The following automatic conversions were performed:

'_symmetry_cell_setting' value 'Triclinic' changed to 'triclinic'
according to
/usr/data/users/saulius/automatic-downloads/current/ACS/lib/dictionaries/cif_core.dic
dictionary named 'cif_core.dic' version 2.4.2 from 2011-04-26.

Automatic conversion script
Id: cif_fix_values 2281 2013-09-26 08:29:07Z andrius 
;
_cod_original_sg_symbol_H-M P-1
_cod_database_code 4082311

loop_
_symmetry_equiv_pos_as_xyz
'x, y, z'
'-x, -y, -z'

loop_
_atom_site_label
_atom_site_type_symbol
_atom_site_fract_x
_atom_site_fract_y
_atom_site_fract_z
_atom_site_U_iso_or_equiv
_atom_site_adp_type
_atom_site_occupancy
_atom_site_symmetry_multiplicity
_atom_site_calc_flag
_atom_site_refinement_flags
Rh1 Rh 0.60270(4) 0.20628(3) 0.300974(19) 0.01532(11) Uani 1 1 d .
Rh2 Rh 0.82571(4) 0.59682(3) 0.223004(18) 0.01442(11) Uani 1 1 d .
Cl1 Cl 0.84579(13) 0.14574(10) 0.32501(8) 0.0294(3) Uani 1 1 d .
Cl2 Cl 1.11604(13) 0.62704(11) 0.24795(8) 0.0286(2) Uani 1 1 d .
N1 N 0.7037(4) 0.3604(3) 0.4001(2) 0.0184(7) Uani 1 1 d .
N2 N 0.8007(4) 0.4354(3) 0.1304(2) 0.0176(7) Uani 1 1 d .
C1 C 0.7112(5) 0.3558(4) 0.4819(3) 0.0221(8) Uani 1 1 d .
H1 H 0.6633 0.2781 0.4958 0.027 Uiso 1 1 calc R
C2 C 0.7852(5) 0.4587(4) 0.5467(3) 0.0226(8) Uani 1 1 d .
H2 H 0.7856 0.4529 0.6039 0.027 Uiso 1 1 calc R
C3 C 0.8590(5) 0.5711(4) 0.5252(3) 0.0205(8) Uani 1 1 d .
H3 H 0.9125 0.6439 0.5679 0.025 Uiso 1 1 calc R
C4 C 0.8539(5) 0.5760(4) 0.4412(3) 0.0198(8) Uani 1 1 d .
H4 H 0.9050 0.6522 0.4260 0.024 Uiso 1 1 calc R
C5 C 0.7743(5) 0.4695(4) 0.3789(3) 0.0167(7) Uani 1 1 d .
C6 C 0.7710(5) 0.4600(4) 0.2887(3) 0.0164(7) Uani 1 1 d .
C7 C 0.7207(5) 0.3407(4) 0.2436(3) 0.0193(8) Uani 1 1 d .
C8 C 0.7589(5) 0.3286(4) 0.1583(3) 0.0182(8) Uani 1 1 d .
C9 C 0.7599(6) 0.2163(4) 0.1067(3) 0.0276(9) Uani 1 1 d .
H9 H 0.7332 0.1416 0.1266 0.033 Uiso 1 1 calc R
C10 C 0.8000(6) 0.2163(4) 0.0270(3) 0.0312(10) Uani 1 1 d .
H10 H 0.8022 0.1416 -0.0083 0.037 Uiso 1 1 calc R
C11 C 0.8371(6) 0.3262(4) -0.0014(3) 0.0281(9) Uani 1 1 d .
H11 H 0.8606 0.3272 -0.0569 0.034 Uiso 1 1 calc R
C12 C 0.8390(6) 0.4326(4) 0.0523(3) 0.0258(9) Uani 1 1 d .
H12 H 0.8689 0.5084 0.0337 0.031 Uiso 1 1 calc R
C13 C 0.3438(5) 0.1869(4) 0.2748(3) 0.0194(8) Uani 1 1 d .
C14 C 0.3874(5) 0.1181(4) 0.2024(3) 0.0194(8) Uani 1 1 d .
C15 C 0.4445(5) 0.0250(4) 0.2290(3) 0.0209(8) Uani 1 1 d .
C16 C 0.4226(5) 0.0281(4) 0.3165(3) 0.0214(8) Uani 1 1 d .
C17 C 0.3599(5) 0.1252(4) 0.3432(3) 0.0209(8) Uani 1 1 d .
C18 C 0.2656(5) 0.2870(4) 0.2745(3) 0.0289(10) Uani 1 1 d .
H18A H 0.2965 0.3281 0.2284 0.043 Uiso 1 1 calc R
H18B H 0.3035 0.3481 0.3283 0.043 Uiso 1 1 calc R
H18C H 0.1453 0.2505 0.2667 0.043 Uiso 1 1 calc R
C19 C 0.3607(6) 0.1380(4) 0.1151(3) 0.0299(10) Uani 1 1 d .
H19A H 0.4200 0.0938 0.0791 0.045 Uiso 1 1 calc R
H19B H 0.4020 0.2271 0.1163 0.045 Uiso 1 1 calc R
H19C H 0.2425 0.1061 0.0927 0.045 Uiso 1 1 calc R
C20 C 0.4996(6) -0.0732(4) 0.1766(3) 0.0313(10) Uani 1 1 d .
H20A H 0.5229 -0.0504 0.1232 0.047 Uiso 1 1 calc R
H20B H 0.4121 -0.1534 0.1654 0.047 Uiso 1 1 calc R
H20C H 0.5997 -0.0797 0.2072 0.047 Uiso 1 1 calc R
C21 C 0.4600(7) -0.0615(4) 0.3658(3) 0.0314(10) Uani 1 1 d .
H21A H 0.4817 -0.0232 0.4261 0.047 Uiso 1 1 calc R
H21B H 0.5574 -0.0822 0.3492 0.047 Uiso 1 1 calc R
H21C H 0.3654 -0.1376 0.3542 0.047 Uiso 1 1 calc R
C22 C 0.3078(6) 0.1613(4) 0.4262(3) 0.0289(10) Uani 1 1 d .
H22A H 0.1883 0.1466 0.4182 0.043 Uiso 1 1 calc R
H22B H 0.3650 0.2496 0.4507 0.043 Uiso 1 1 calc R
H22C H 0.3358 0.1113 0.4643 0.043 Uiso 1 1 calc R
C23 C 0.6066(5) 0.6421(4) 0.1873(3) 0.0186(8) Uani 1 1 d .
C24 C 0.6532(5) 0.6857(3) 0.2764(3) 0.0179(8) Uani 1 1 d .
C25 C 0.8148(5) 0.7755(3) 0.2908(2) 0.0173(8) Uani 1 1 d .
C26 C 0.8603(5) 0.7956(4) 0.2087(3) 0.0208(8) Uani 1 1 d .
C27 C 0.7331(5) 0.7158(4) 0.1461(3) 0.0219(8) Uani 1 1 d .
C28 C 0.4441(5) 0.5506(4) 0.1430(3) 0.0282(10) Uani 1 1 d .
H28A H 0.3973 0.4965 0.1801 0.042 Uiso 1 1 calc R
H28B H 0.4610 0.5000 0.0915 0.042 Uiso 1 1 calc R
H28C H 0.3681 0.5956 0.1283 0.042 Uiso 1 1 calc R
C29 C 0.5503(5) 0.6484(4) 0.3397(3) 0.0219(8) Uani 1 1 d .
H29A H 0.4447 0.6640 0.3279 0.033 Uiso 1 1 calc R
H29B H 0.6071 0.6967 0.3958 0.033 Uiso 1 1 calc R
H29C H 0.5302 0.5597 0.3376 0.033 Uiso 1 1 calc R
C30 C 0.9132(5) 0.8577(4) 0.3721(3) 0.0238(9) Uani 1 1 d .
H30A H 0.9062 0.9420 0.3761 0.036 Uiso 1 1 calc R
H30B H 1.0288 0.8600 0.3743 0.036 Uiso 1 1 calc R
H30C H 0.8691 0.8249 0.4193 0.036 Uiso 1 1 calc R
C31 C 1.0145(7) 0.8883(5) 0.1975(4) 0.0344(11) Uani 1 1 d .
H31A H 1.0148 0.8868 0.1375 0.052 Uiso 1 1 calc R
H31B H 1.1105 0.8674 0.2203 0.052 Uiso 1 1 calc R
H31C H 1.0196 0.9715 0.2275 0.052 Uiso 1 1 calc R
C32 C 0.7179(7) 0.7113(5) 0.0537(3) 0.0378(12) Uani 1 1 d .
H32A H 0.6875 0.7833 0.0423 0.057 Uiso 1 1 calc R
H32B H 0.6325 0.6346 0.0232 0.057 Uiso 1 1 calc R
H32C H 0.8237 0.7132 0.0350 0.057 Uiso 1 1 calc R

loop_
_atom_site_aniso_label
_atom_site_aniso_U_11
_atom_site_aniso_U_22
_atom_site_aniso_U_33
_atom_site_aniso_U_23
_atom_site_aniso_U_13
_atom_site_aniso_U_12
Rh1 0.01712(17) 0.01076(16) 0.01711(18) 0.00177(12) 0.00215(12) 0.00387(12)
Rh2 0.01527(17) 0.01232(16) 0.01522(17) 0.00189(11) 0.00226(12) 0.00438(12)
Cl1 0.0222(5) 0.0208(5) 0.0447(7) 0.0046(4) 0.0014(4) 0.0090(4)
Cl2 0.0170(5) 0.0318(6) 0.0381(6) 0.0097(5) 0.0040(4) 0.0083(4)
N1 0.0233(17) 0.0159(15) 0.0176(17) 0.0037(13) 0.0023(13) 0.0090(13)
N2 0.0194(16) 0.0166(15) 0.0149(16) -0.0003(12) 0.0039(13) 0.0045(13)
C1 0.028(2) 0.0221(19) 0.018(2) 0.0055(16) 0.0016(16) 0.0093(17)
C2 0.022(2) 0.029(2) 0.0162(19) 0.0012(16) 0.0031(15) 0.0092(17)
C3 0.0205(19) 0.0193(18) 0.018(2) -0.0035(15) 0.0002(15) 0.0069(15)
C4 0.0205(19) 0.0157(18) 0.023(2) 0.0040(15) 0.0016(15) 0.0060(15)
C5 0.0139(17) 0.0176(18) 0.0203(19) 0.0045(15) 0.0022(14) 0.0072(14)
C6 0.0157(17) 0.0164(17) 0.0188(19) 0.0047(15) 0.0033(14) 0.0069(14)
C7 0.026(2) 0.0158(18) 0.0170(19) 0.0033(15) 0.0051(15) 0.0079(16)
C8 0.0221(19) 0.0141(17) 0.0179(19) 0.0001(14) 0.0055(15) 0.0061(15)
C9 0.039(3) 0.0169(19) 0.026(2) -0.0012(17) 0.0118(19) 0.0091(18)
C10 0.041(3) 0.024(2) 0.027(2) -0.0040(18) 0.015(2) 0.009(2)
C11 0.024(2) 0.032(2) 0.026(2) 0.0030(18) 0.0088(17) 0.0050(18)
C12 0.029(2) 0.024(2) 0.024(2) 0.0072(17) 0.0106(17) 0.0043(17)
C13 0.024(2) 0.0138(17) 0.020(2) 0.0024(15) 0.0034(16) 0.0058(15)
C14 0.0196(19) 0.0168(18) 0.019(2) 0.0020(15) 0.0020(15) 0.0032(15)
C15 0.022(2) 0.0138(17) 0.022(2) 0.0000(15) 0.0008(16) 0.0028(15)
C16 0.022(2) 0.0139(17) 0.025(2) 0.0061(15) 0.0016(16) 0.0008(15)
C17 0.0214(19) 0.0190(18) 0.020(2) 0.0040(15) 0.0024(15) 0.0030(15)
C18 0.0173(19) 0.024(2) 0.050(3) 0.014(2) 0.0086(19) 0.0085(17)
C19 0.035(2) 0.031(2) 0.020(2) 0.0068(18) 0.0020(18) 0.006(2)
C20 0.038(3) 0.021(2) 0.030(2) -0.0053(18) 0.000(2) 0.0107(19)
C21 0.038(3) 0.022(2) 0.034(3) 0.0116(19) 0.003(2) 0.0080(19)
C22 0.029(2) 0.029(2) 0.026(2) 0.0046(18) 0.0089(18) 0.0044(19)
C23 0.0123(17) 0.0180(18) 0.025(2) 0.0039(16) -0.0005(15) 0.0053(14)
C24 0.0225(19) 0.0149(17) 0.0199(19) 0.0038(14) 0.0035(15) 0.0112(15)
C25 0.0213(19) 0.0124(16) 0.0180(19) 0.0001(14) 0.0020(15) 0.0075(15)
C26 0.025(2) 0.0159(18) 0.025(2) 0.0066(16) 0.0066(16) 0.0094(16)
C27 0.029(2) 0.0187(18) 0.022(2) 0.0087(16) 0.0049(16) 0.0098(16)
C28 0.021(2) 0.023(2) 0.032(2) -0.0019(18) -0.0049(18) 0.0017(17)
C29 0.023(2) 0.025(2) 0.023(2) 0.0077(16) 0.0085(16) 0.0128(17)
C30 0.024(2) 0.0133(17) 0.028(2) -0.0027(16) -0.0028(17) 0.0028(15)
C31 0.036(3) 0.025(2) 0.046(3) 0.015(2) 0.014(2) 0.009(2)
C32 0.049(3) 0.043(3) 0.027(3) 0.013(2) 0.002(2) 0.020(2)

loop_
_atom_type_symbol
_atom_type_description
_atom_type_scat_dispersion_real
_atom_type_scat_dispersion_imag
_atom_type_scat_source
C C 0.0033 0.0016 'International Tables Vol C Tables 4.2.6.8 and 6.1.1.4'
H H 0.0000 0.0000 'International Tables Vol C Tables 4.2.6.8 and 6.1.1.4'
N N 0.0061 0.0033 'International Tables Vol C Tables 4.2.6.8 and 6.1.1.4'
Cl Cl 0.1484 0.1585 'International Tables Vol C Tables 4.2.6.8 and 6.1.1.4'
Rh Rh -1.1178 0.9187 'International Tables Vol C Tables 4.2.6.8 and 6.1.1.4'

loop_
_geom_angle_atom_site_label_1
_geom_angle_atom_site_label_2
_geom_angle_atom_site_label_3
_geom_angle
C7 Rh1 N1 76.78(15)
C7 Rh1 C13 106.04(16)
N1 Rh1 C13 106.00(14)
C7 Rh1 C15 121.65(16)
N1 Rh1 C15 160.30(16)
C13 Rh1 C15 64.29(15)
C7 Rh1 C14 96.90(16)
N1 Rh1 C14 141.78(14)
C13 Rh1 C14 38.80(15)
C15 Rh1 C14 37.90(14)
C7 Rh1 C17 142.20(16)
N1 Rh1 C17 98.88(14)
C13 Rh1 C17 38.23(15)
C15 Rh1 C17 62.59(16)
C14 Rh1 C17 63.20(15)
C7 Rh1 C16 159.13(16)
N1 Rh1 C16 122.45(15)
C13 Rh1 C16 63.11(15)
C15 Rh1 C16 38.30(16)
C14 Rh1 C16 63.22(15)
C17 Rh1 C16 36.01(15)
C7 Rh1 Cl1 91.77(12)
N1 Rh1 Cl1 89.57(10)
C13 Rh1 Cl1 158.46(11)
C15 Rh1 Cl1 96.21(11)
C14 Rh1 Cl1 128.55(11)
C17 Rh1 Cl1 125.96(11)
C16 Rh1 Cl1 96.09(11)
C6 Rh2 N2 77.45(15)
C6 Rh2 C23 109.45(16)
N2 Rh2 C23 102.65(14)
C6 Rh2 C25 113.83(16)
N2 Rh2 C25 164.52(14)
C23 Rh2 C25 64.24(15)
C6 Rh2 C24 93.50(15)
N2 Rh2 C24 134.65(14)
C23 Rh2 C24 38.47(15)
C25 Rh2 C24 38.39(14)
C6 Rh2 C27 147.97(16)
N2 Rh2 C27 102.05(14)
C23 Rh2 C27 38.82(16)
C25 Rh2 C27 62.67(15)
C24 Rh2 C27 63.70(15)
C6 Rh2 C26 152.29(16)
N2 Rh2 C26 129.54(14)
C23 Rh2 C26 63.16(15)
C25 Rh2 C26 38.47(15)
C24 Rh2 C26 63.74(15)
C27 Rh2 C26 35.68(15)
C6 Rh2 Cl2 93.38(11)
N2 Rh2 Cl2 88.18(10)
C23 Rh2 Cl2 156.28(11)
C25 Rh2 Cl2 101.20(11)
C24 Rh2 Cl2 137.05(11)
C27 Rh2 Cl2 118.64(12)
C26 Rh2 Cl2 93.62(11)
C1 N1 C5 119.4(3)
C1 N1 Rh1 124.3(3)
C5 N1 Rh1 116.2(3)
C12 N2 C8 119.3(4)
C12 N2 Rh2 126.0(3)
C8 N2 Rh2 114.3(3)
N1 C1 C2 123.2(4)
C1 C2 C3 117.7(4)
C4 C3 C2 119.4(4)
C3 C4 C5 120.1(4)
N1 C5 C4 120.2(4)
N1 C5 C6 114.1(3)
C4 C5 C6 125.4(4)
C7 C6 C5 113.1(4)
C7 C6 Rh2 117.1(3)
C5 C6 Rh2 129.7(3)
C6 C7 C8 113.5(4)
C6 C7 Rh1 117.5(3)
C8 C7 Rh1 129.0(3)
N2 C8 C9 120.2(4)
N2 C8 C7 115.4(3)
C9 C8 C7 124.3(4)
C10 C9 C8 119.2(4)
C9 C10 C11 119.6(4)
C12 C11 C10 118.5(4)
N2 C12 C11 123.1(4)
C14 C13 C17 107.3(3)
C14 C13 C18 125.8(4)
C17 C13 C18 125.9(4)
C14 C13 Rh1 71.7(2)
C17 C13 Rh1 74.4(2)
C18 C13 Rh1 128.2(3)
C15 C14 C13 107.4(4)
C15 C14 C19 128.1(4)
C13 C14 C19 124.3(4)
C15 C14 Rh1 70.7(2)
C13 C14 Rh1 69.5(2)
C19 C14 Rh1 129.1(3)
C14 C15 C16 108.4(4)
C14 C15 C20 128.1(4)
C16 C15 C20 123.1(4)
C14 C15 Rh1 71.4(2)
C16 C15 Rh1 73.8(2)
C20 C15 Rh1 126.3(3)
C17 C16 C15 107.7(4)
C17 C16 C21 128.0(4)
C15 C16 C21 124.3(4)
C17 C16 Rh1 71.8(2)
C15 C16 Rh1 67.9(2)
C21 C16 Rh1 126.5(3)
C16 C17 C13 109.0(4)
C16 C17 C22 128.0(4)
C13 C17 C22 123.0(4)
C16 C17 Rh1 72.2(2)
C13 C17 Rh1 67.3(2)
C22 C17 Rh1 128.4(3)
C24 C23 C27 108.5(3)
C24 C23 C28 125.6(4)
C27 C23 C28 125.3(4)
C24 C23 Rh2 72.4(2)
C27 C23 Rh2 75.2(2)
C28 C23 Rh2 125.6(3)
C23 C24 C25 106.9(4)
C23 C24 C29 125.6(4)
C25 C24 C29 127.5(4)
C23 C24 Rh2 69.2(2)
C25 C24 Rh2 70.6(2)
C29 C24 Rh2 127.2(3)
C24 C25 C26 108.4(3)
C24 C25 C30 128.6(4)
C26 C25 C30 121.9(4)
C24 C25 Rh2 71.0(2)
C26 C25 Rh2 74.4(2)
C30 C25 Rh2 129.9(3)
C27 C26 C25 107.8(4)
C27 C26 C31 127.6(4)
C25 C26 C31 124.6(4)
C27 C26 Rh2 71.8(2)
C25 C26 Rh2 67.2(2)
C31 C26 Rh2 127.5(3)
C26 C27 C23 108.1(4)
C26 C27 C32 126.9(4)
C23 C27 C32 124.9(4)
C26 C27 Rh2 72.5(2)
C23 C27 Rh2 66.0(2)
C32 C27 Rh2 130.7(3)

loop_
_geom_bond_atom_site_label_1
_geom_bond_atom_site_label_2
_geom_bond_distance
Rh1 C7 2.027(4)
Rh1 N1 2.077(3)
Rh1 C13 2.157(4)
Rh1 C15 2.177(4)
Rh1 C14 2.187(4)
Rh1 C17 2.252(4)
Rh1 C16 2.258(4)
Rh1 Cl1 2.4001(11)
Rh2 C6 2.037(4)
Rh2 N2 2.114(3)
Rh2 C23 2.146(4)
Rh2 C25 2.182(4)
Rh2 C24 2.188(4)
Rh2 C27 2.271(4)
Rh2 C26 2.280(4)
Rh2 Cl2 2.3941(11)
N1 C1 1.345(5)
N1 C5 1.352(5)
N2 C12 1.346(5)
N2 C8 1.352(5)
C1 C2 1.380(6)
C2 C3 1.391(6)
C3 C4 1.383(6)
C4 C5 1.390(5)
C5 C6 1.456(6)
C6 C7 1.357(6)
C7 C8 1.456(6)
C8 C9 1.411(5)
C9 C10 1.380(7)
C10 C11 1.388(7)
C11 C12 1.366(6)
C13 C14 1.443(6)
C13 C17 1.446(6)
C13 C18 1.491(6)
C14 C15 1.417(5)
C14 C19 1.493(6)
C15 C16 1.457(6)
C15 C20 1.505(6)
C16 C17 1.394(6)
C16 C21 1.504(6)
C17 C22 1.494(6)
C23 C24 1.428(6)
C23 C27 1.472(6)
C23 C28 1.501(5)
C24 C25 1.437(5)
C24 C29 1.467(6)
C25 C26 1.473(6)
C25 C30 1.497(5)
C26 C27 1.394(6)
C26 C31 1.491(6)
C27 C32 1.495(6)
